data_4023411
loop_
_publ_author_name
'St\'ephane Dufresne'
'W. G. Skene'

_publ_section_title
;
 Unsymmetric Pyrrole, Thiophene, and Furan-Conjugated Comonomers
 Prepared Using Azomethine Connections: Potential New Monomers
 for Alternating Homocoupled Products
;
_journal_name_full 'Journal of Organic Chemistry'
_journal_page_first 3859
_journal_page_last 3866
_journal_paper_doi 10.1021/jo8002503
_journal_volume 73
_journal_year 2008
_chemical_compound_source 'Synthesized by the authors. See text'
_chemical_formula_moiety 'C21 H21 N3 O5 S'
_chemical_formula_sum 'C21 H21 N3 O5 S'
_chemical_formula_weight 427.47
_chemical_name_systematic
; 
 ? 
;
_space_group_IT_number 14
_symmetry_cell_setting monoclinic
_symmetry_space_group_name_Hall '-P 2ybc'
_symmetry_space_group_name_H-M 'P 1 21/c 1'
_atom_sites_solution_hydrogens geom
_atom_sites_solution_primary direct
_atom_sites_solution_secondary difmap
_audit_creation_method SHELXL-97
_cell_angle_alpha 90.00
_cell_angle_beta 109.17(3)
_cell_angle_gamma 90.00
_cell_formula_units_Z 4
_cell_length_a 15.041(3)
_cell_length_b 7.5421(15)
_cell_length_c 18.827(4)
_cell_measurement_reflns_used 25
_cell_measurement_temperature 150(2)
_cell_measurement_theta_max 30.00
_cell_measurement_theta_min 15.00
_cell_volume 2017.4(8)
_computing_cell_refinement 'SMART (Bruker, 2003)'
_computing_data_collection 'SMART (Bruker, 2003)'
_computing_data_reduction 'SAINT (Bruker, 2004)'
_computing_molecular_graphics 'SHELXTL (Bruker, 1997)'
_computing_publication_material 'UdMX (local program)'
_computing_structure_refinement 'SHELXL97 (Sheldrick, 1997)'
_computing_structure_solution 'SHELXS97 (Sheldrick, 1997)'
_diffrn_ambient_temperature 150(2)
_diffrn_detector_area_resol_mean 5.5
_diffrn_measured_fraction_theta_full 0.960
_diffrn_measured_fraction_theta_max 0.960
_diffrn_measurement_device_type 'Bruker Smart 6000'
_diffrn_measurement_method \w
_diffrn_radiation_monochromator 'Montel 200 optics'
_diffrn_radiation_source 'Rotating Anode'
_diffrn_radiation_type CuK\a
_diffrn_radiation_wavelength 1.54178
_diffrn_reflns_av_R_equivalents 0.147
_diffrn_reflns_av_sigmaI/netI 0.1636
_diffrn_reflns_limit_h_max 18
_diffrn_reflns_limit_h_min -17
_diffrn_reflns_limit_k_max 9
_diffrn_reflns_limit_k_min -9
_diffrn_reflns_limit_l_max 23
_diffrn_reflns_limit_l_min -21
_diffrn_reflns_number 19643
_diffrn_reflns_theta_full 72.07
_diffrn_reflns_theta_max 72.07
_diffrn_reflns_theta_min 3.11
_diffrn_standards_decay_% 0.00
_diffrn_standards_number 5
_exptl_absorpt_coefficient_mu 1.767
_exptl_absorpt_correction_T_max 0.9200
_exptl_absorpt_correction_T_min 0.7800
_exptl_absorpt_correction_type multi-scan
_exptl_absorpt_process_details 'Sadabs (Sheldrick, 1996)'
_exptl_crystal_colour red
_exptl_crystal_density_diffrn 1.407
_exptl_crystal_density_method 'not measured'
_exptl_crystal_description plate
_exptl_crystal_F_000 896
_exptl_crystal_size_max 0.15
_exptl_crystal_size_mid 0.09
_exptl_crystal_size_min 0.05
_refine_diff_density_max 0.372
_refine_diff_density_min -0.504
_refine_diff_density_rms 0.085
_refine_ls_extinction_method none
_refine_ls_goodness_of_fit_ref 0.955
_refine_ls_hydrogen_treatment constr
_refine_ls_matrix_type full
_refine_ls_number_parameters 274
_refine_ls_number_reflns 3816
_refine_ls_number_restraints 0
_refine_ls_restrained_S_all 0.955
_refine_ls_R_factor_all 0.1529
_refine_ls_R_factor_gt 0.0775
_refine_ls_shift/su_max 0.000
_refine_ls_shift/su_mean 0.000
_refine_ls_structure_factor_coef Fsqd
_refine_ls_weighting_details 'calc w=1/[\s^2^(Fo^2^)+(0.0795P)^2^+0.0000P] where P=(Fo^2^+2Fc^2^)/3'
_refine_ls_weighting_scheme calc
_refine_ls_wR_factor_gt 0.1560
_refine_ls_wR_factor_ref 0.1875
_reflns_number_gt 1961
_reflns_number_total 3816
_reflns_threshold_expression I>2\s(I)
_cod_data_source_file jo8002503-File003.cif
_cod_data_source_block sken33
_cod_depositor_comments
;
The following automatic conversions were performed:
'_symmetry_cell_setting' value 'Monoclinic' changed to 'monoclinic'
according to '/home/saulius/struct/CIF-dictionaries/cif_core.dic'
dictionary named 'cif_core.dic' version 2.4.1 from
2010-06-29.

'_geom_bond_publ_flag' value 'Y' changed to 'y' according to
'/home/saulius/struct/CIF-dictionaries/cif_core.dic' dictionary named
'cif_core.dic' version 2.4.1 from 2010-06-29 (32
times).

'_geom_angle_publ_flag' value 'Y' changed to 'y' according to
'/home/saulius/struct/CIF-dictionaries/cif_core.dic' dictionary named
'cif_core.dic' version 2.4.1 from 2010-06-29 (43
times).

'_geom_torsion_publ_flag' value 'Y' changed to 'y' according to
'/home/saulius/struct/CIF-dictionaries/cif_core.dic' dictionary named
'cif_core.dic' version 2.4.1 from 2010-06-29 (57 times).

Automatic conversion script
Id: cif_fix_enum 1527 2010-12-29 10:47:43Z saulius 
;
_cod_original_sg_symbol_H-M 'P 21/c'
_cod_database_code 4023411

loop_
_symmetry_equiv_pos_as_xyz
'x, y, z'
'-x, y+1/2, -z+1/2'
'-x, -y, -z'
'x, -y-1/2, z-1/2'

loop_
_atom_site_label
_atom_site_type_symbol
_atom_site_fract_x
_atom_site_fract_y
_atom_site_fract_z
_atom_site_U_iso_or_equiv
_atom_site_adp_type
_atom_site_occupancy
_atom_site_symmetry_multiplicity
_atom_site_calc_flag
_atom_site_refinement_flags
_atom_site_disorder_assembly
_atom_site_disorder_group
S1 S 0.37270(7) 0.14480(14) 0.47929(6) 0.0324(3) Uani 1 1 d . . .
O1 O 0.0508(2) -0.1457(4) 0.32259(15) 0.0348(7) Uani 1 1 d . . .
O2 O 0.1705(2) 0.1780(4) 0.63598(16) 0.0447(9) Uani 1 1 d . . .
O3 O 0.0865(2) 0.2307(4) 0.51529(15) 0.0347(7) Uani 1 1 d . . .
O4 O 0.3019(2) 0.4964(4) 0.66951(16) 0.0494(9) Uani 1 1 d . . .
O5 O 0.42079(19) 0.3077(3) 0.72369(15) 0.0342(7) Uani 1 1 d . . .
N1 N 0.1871(2) 0.0439(4) 0.42780(19) 0.0301(9) Uani 1 1 d . . .
N2 N 0.5004(2) 0.3169(4) 0.59965(18) 0.0310(9) Uani 1 1 d . . .
N3 N 0.6976(3) 0.4387(4) 0.6644(2) 0.0341(9) Uani 1 1 d . . .
C1 C -0.0053(3) -0.2261(6) 0.2591(3) 0.0380(12) Uani 1 1 d . . .
H1 H -0.0642 -0.2799 0.2542 0.046 Uiso 1 1 calc R . .
C2 C 0.0330(3) -0.2196(6) 0.2045(3) 0.0384(12) Uani 1 1 d . . .
H2 H 0.0071 -0.2661 0.1551 0.046 Uiso 1 1 calc R . .
C3 C 0.1204(3) -0.1293(5) 0.2349(2) 0.0329(11) Uani 1 1 d . . .
H3 H 0.1644 -0.1037 0.2098 0.039 Uiso 1 1 calc R . .
C4 C 0.1283(3) -0.0872(5) 0.3064(2) 0.0285(10) Uani 1 1 d . . .
C5 C 0.1975(3) 0.0063(5) 0.3643(2) 0.0290(10) Uani 1 1 d . . .
H5 H 0.2537 0.0423 0.3558 0.035 Uiso 1 1 calc R . .
C6 C 0.2583(3) 0.1279(5) 0.4830(2) 0.0250(10) Uani 1 1 d . . .
C7 C 0.2513(3) 0.2008(5) 0.5477(2) 0.0283(10) Uani 1 1 d . . .
C8 C 0.3396(3) 0.2694(5) 0.5957(2) 0.0274(10) Uani 1 1 d . . .
C9 C 0.4107(3) 0.2527(5) 0.5668(2) 0.0300(11) Uani 1 1 d . . .
C10 C 0.5592(3) 0.3208(5) 0.5631(2) 0.0307(11) Uani 1 1 d . . .
H10 H 0.5379 0.2780 0.5128 0.037 Uiso 1 1 calc R . .
C11 C 0.6532(3) 0.3836(5) 0.5916(2) 0.0289(10) Uani 1 1 d . . .
C12 C 0.7145(3) 0.4102(5) 0.5519(3) 0.0369(12) Uani 1 1 d . . .
H12 H 0.7029 0.3829 0.5004 0.044 Uiso 1 1 calc R . .
C13 C 0.7972(3) 0.4849(5) 0.6015(3) 0.0435(13) Uani 1 1 d . . .
H13 H 0.8515 0.5193 0.5897 0.052 Uiso 1 1 calc R . .
C14 C 0.7847(3) 0.4982(6) 0.6689(3) 0.0440(13) Uani 1 1 d . . .
H14 H 0.8302 0.5428 0.7132 0.053 Uiso 1 1 calc R . .
C15 C 0.6678(3) 0.4193(6) 0.7295(2) 0.0472(13) Uani 1 1 d . . .
H15A H 0.7140 0.4754 0.7731 0.071 Uiso 1 1 calc R . .
H15B H 0.6627 0.2931 0.7399 0.071 Uiso 1 1 calc R . .
H15C H 0.6064 0.4764 0.7198 0.071 Uiso 1 1 calc R . .
C16 C 0.1668(3) 0.2010(5) 0.5721(3) 0.0323(11) Uani 1 1 d . . .
C17 C 0.0020(3) 0.2276(6) 0.5377(2) 0.0395(12) Uani 1 1 d . . .
H17A H 0.0072 0.3181 0.5769 0.047 Uiso 1 1 calc R . .
H17B H -0.0047 0.1099 0.5586 0.047 Uiso 1 1 calc R . .
C18 C -0.0821(3) 0.2654(6) 0.4699(3) 0.0493(13) Uani 1 1 d . . .
H18A H -0.0737 0.3797 0.4482 0.074 Uiso 1 1 calc R . .
H18B H -0.1388 0.2696 0.4847 0.074 Uiso 1 1 calc R . .
H18C H -0.0889 0.1715 0.4325 0.074 Uiso 1 1 calc R . .
C19 C 0.3494(3) 0.3722(6) 0.6656(2) 0.0318(11) Uani 1 1 d . . .
C20 C 0.4429(3) 0.4077(6) 0.7930(2) 0.0405(12) Uani 1 1 d . . .
H20A H 0.3871 0.4145 0.8098 0.049 Uiso 1 1 calc R . .
H20B H 0.4623 0.5298 0.7855 0.049 Uiso 1 1 calc R . .
C21 C 0.5221(3) 0.3128(6) 0.8509(2) 0.0472(13) Uani 1 1 d . . .
H21A H 0.5011 0.1942 0.8596 0.071 Uiso 1 1 calc R . .
H21B H 0.5408 0.3801 0.8980 0.071 Uiso 1 1 calc R . .
H21C H 0.5759 0.3022 0.8327 0.071 Uiso 1 1 calc R . .

loop_
_atom_site_aniso_label
_atom_site_aniso_U_11
_atom_site_aniso_U_22
_atom_site_aniso_U_33
_atom_site_aniso_U_23
_atom_site_aniso_U_13
_atom_site_aniso_U_12
S1 0.0342(7) 0.0350(7) 0.0285(7) -0.0031(5) 0.0112(6) -0.0020(5)
O1 0.0402(18) 0.0335(17) 0.0340(18) -0.0015(14) 0.0168(16) -0.0036(14)
O2 0.042(2) 0.068(2) 0.0278(18) 0.0079(16) 0.0161(17) -0.0016(16)
O3 0.0327(18) 0.0462(19) 0.0282(17) 0.0012(14) 0.0139(16) -0.0016(14)
O4 0.056(2) 0.042(2) 0.046(2) -0.0127(16) 0.0108(18) 0.0155(17)
O5 0.0412(18) 0.0390(18) 0.0212(17) -0.0047(13) 0.0087(16) 0.0006(14)
N1 0.036(2) 0.027(2) 0.025(2) 0.0007(16) 0.0061(19) -0.0009(16)
N2 0.031(2) 0.031(2) 0.032(2) 0.0007(17) 0.012(2) -0.0014(17)
N3 0.040(2) 0.031(2) 0.032(2) 0.0025(17) 0.013(2) -0.0027(18)
C1 0.040(3) 0.032(3) 0.035(3) -0.005(2) 0.002(3) -0.006(2)
C2 0.049(3) 0.035(3) 0.033(3) -0.006(2) 0.016(3) -0.003(2)
C3 0.033(3) 0.035(3) 0.032(3) -0.001(2) 0.013(2) 0.000(2)
C4 0.032(3) 0.024(2) 0.031(3) 0.005(2) 0.012(2) 0.0059(19)
C5 0.030(2) 0.024(2) 0.029(3) 0.0013(19) 0.005(2) -0.0074(18)
C6 0.025(2) 0.027(2) 0.022(2) 0.0031(19) 0.007(2) -0.0015(19)
C7 0.037(3) 0.026(2) 0.027(3) -0.0003(19) 0.016(2) 0.0030(19)
C8 0.033(2) 0.025(2) 0.024(2) -0.0010(19) 0.008(2) -0.0061(19)
C9 0.040(3) 0.021(2) 0.027(3) -0.0027(18) 0.008(2) -0.004(2)
C10 0.037(3) 0.024(2) 0.031(3) -0.0032(19) 0.009(2) 0.001(2)
C11 0.032(3) 0.025(2) 0.031(3) 0.000(2) 0.012(2) -0.0007(19)
C12 0.039(3) 0.034(3) 0.043(3) 0.004(2) 0.020(3) 0.004(2)
C13 0.031(3) 0.037(3) 0.062(4) 0.015(3) 0.015(3) -0.001(2)
C14 0.039(3) 0.035(3) 0.050(3) 0.007(2) 0.003(3) -0.007(2)
C15 0.049(3) 0.048(3) 0.042(3) -0.006(2) 0.012(3) -0.005(2)
C16 0.037(3) 0.030(3) 0.028(3) -0.001(2) 0.007(3) -0.003(2)
C17 0.040(3) 0.048(3) 0.038(3) -0.002(2) 0.024(3) -0.003(2)
C18 0.037(3) 0.061(3) 0.050(3) -0.003(3) 0.015(3) 0.001(2)
C19 0.037(3) 0.033(3) 0.026(3) 0.001(2) 0.012(2) -0.004(2)
C20 0.046(3) 0.053(3) 0.023(3) -0.008(2) 0.013(3) -0.001(2)
C21 0.058(3) 0.058(3) 0.024(3) -0.003(2) 0.012(3) -0.011(3)

loop_
_atom_type_symbol
_atom_type_description
_atom_type_scat_dispersion_real
_atom_type_scat_dispersion_imag
_atom_type_scat_source
C C 0.0181 0.0091 'International Tables Vol C Tables 4.2.6.8 and 6.1.1.4'
H H 0.0000 0.0000 'International Tables Vol C Tables 4.2.6.8 and 6.1.1.4'
N N 0.0311 0.0180 'International Tables Vol C Tables 4.2.6.8 and 6.1.1.4'
O O 0.0492 0.0322 'International Tables Vol C Tables 4.2.6.8 and 6.1.1.4'
S S 0.3331 0.5567 'International Tables Vol C Tables 4.2.6.8 and 6.1.1.4'

loop_
_geom_angle_atom_site_label_1
_geom_angle_atom_site_label_2
_geom_angle_atom_site_label_3
_geom_angle_site_symmetry_1
_geom_angle_site_symmetry_2
_geom_angle_site_symmetry_3
_geom_angle
_geom_angle_publ_flag
C6 S1 C9 . . . 91.0(2) y
C1 O1 C4 . . . 106.0(3) y
C16 O3 C17 . . . 114.0(3) y
C19 O5 C20 . . . 115.4(3) y
C5 N1 C6 . . . 120.1(4) y
C10 N2 C9 . . . 120.8(4) y
C14 N3 C11 . . . 107.7(4) y
C14 N3 C15 . . . 122.9(4) y
C11 N3 C15 . . . 129.0(4) y
C2 C1 O1 . . . 111.1(4) y
C2 C1 H1 . . . 124.5 ?
O1 C1 H1 . . . 124.5 ?
C1 C2 C3 . . . 106.5(4) y
C1 C2 H2 . . . 126.7 ?
C3 C2 H2 . . . 126.7 ?
C4 C3 C2 . . . 106.3(4) y
C4 C3 H3 . . . 126.9 ?
C2 C3 H3 . . . 126.9 ?
C3 C4 O1 . . . 110.1(4) y
C3 C4 C5 . . . 133.1(4) y
O1 C4 C5 . . . 116.8(4) y
N1 C5 C4 . . . 122.6(4) y
N1 C5 H5 . . . 118.7 ?
C4 C5 H5 . . . 118.7 ?
C7 C6 N1 . . . 126.0(4) y
C7 C6 S1 . . . 111.7(3) y
N1 C6 S1 . . . 122.3(3) y
C6 C7 C8 . . . 112.2(4) y
C6 C7 C16 . . . 126.7(4) y
C8 C7 C16 . . . 120.9(4) y
C9 C8 C7 . . . 113.8(4) y
C9 C8 C19 . . . 122.6(4) y
C7 C8 C19 . . . 123.0(4) y
C8 C9 N2 . . . 125.0(4) y
C8 C9 S1 . . . 111.2(3) y
N2 C9 S1 . . . 123.7(3) y
N2 C10 C11 . . . 125.3(4) y
N2 C10 H10 . . . 117.3 ?
C11 C10 H10 . . . 117.3 ?
N3 C11 C12 . . . 107.6(4) y
N3 C11 C10 . . . 125.2(4) y
C12 C11 C10 . . . 127.1(4) y
C11 C12 C13 . . . 107.5(4) y
C11 C12 H12 . . . 126.2 ?
C13 C12 H12 . . . 126.2 ?
C14 C13 C12 . . . 106.8(4) y
C14 C13 H13 . . . 126.6 ?
C12 C13 H13 . . . 126.6 ?
C13 C14 N3 . . . 110.3(4) y
C13 C14 H14 . . . 124.8 ?
N3 C14 H14 . . . 124.8 ?
N3 C15 H15A . . . 109.5 ?
N3 C15 H15B . . . 109.5 ?
H15A C15 H15B . . . 109.5 ?
N3 C15 H15C . . . 109.5 ?
H15A C15 H15C . . . 109.5 ?
H15B C15 H15C . . . 109.5 ?
O2 C16 O3 . . . 123.8(4) y
O2 C16 C7 . . . 123.2(4) y
O3 C16 C7 . . . 113.0(4) y
O3 C17 C18 . . . 108.8(3) y
O3 C17 H17A . . . 109.9 ?
C18 C17 H17A . . . 109.9 ?
O3 C17 H17B . . . 109.9 ?
C18 C17 H17B . . . 109.9 ?
H17A C17 H17B . . . 108.3 ?
C17 C18 H18A . . . 109.5 ?
C17 C18 H18B . . . 109.5 ?
H18A C18 H18B . . . 109.5 ?
C17 C18 H18C . . . 109.5 ?
H18A C18 H18C . . . 109.5 ?
H18B C18 H18C . . . 109.5 ?
O4 C19 O5 . . . 124.5(4) y
O4 C19 C8 . . . 125.0(4) y
O5 C19 C8 . . . 110.5(4) y
O5 C20 C21 . . . 107.3(3) y
O5 C20 H20A . . . 110.3 ?
C21 C20 H20A . . . 110.3 ?
O5 C20 H20B . . . 110.3 ?
C21 C20 H20B . . . 110.3 ?
H20A C20 H20B . . . 108.5 ?
C20 C21 H21A . . . 109.5 ?
C20 C21 H21B . . . 109.5 ?
H21A C21 H21B . . . 109.5 ?
C20 C21 H21C . . . 109.5 ?
H21A C21 H21C . . . 109.5 ?
H21B C21 H21C . . . 109.5 ?

loop_
_geom_bond_atom_site_label_1
_geom_bond_atom_site_label_2
_geom_bond_site_symmetry_1
_geom_bond_site_symmetry_2
_geom_bond_distance
_geom_bond_publ_flag
S1 C6 . . 1.750(4) y
S1 C9 . . 1.757(4) y
O1 C1 . . 1.359(4) y
O1 C4 . . 1.370(5) y
O2 C16 . . 1.198(4) y
O3 C16 . . 1.343(5) y
O3 C17 . . 1.464(5) y
O4 C19 . . 1.195(4) y
O5 C19 . . 1.347(5) y
O5 C20 . . 1.449(4) y
N1 C5 . . 1.287(4) y
N1 C6 . . 1.378(5) y
N2 C10 . . 1.288(5) y
N2 C9 . . 1.374(5) y
N3 C14 . . 1.361(5) y
N3 C11 . . 1.377(5) y
N3 C15 . . 1.444(5) y
C1 C2 . . 1.334(6) y
C1 H1 . . 0.95 ?
C2 C3 . . 1.422(5) y
C2 H2 . . 0.95 ?
C3 C4 . . 1.350(5) y
C3 H3 . . 0.95 ?
C4 C5 . . 1.423(5) y
C5 H5 . . 0.95 ?
C6 C7 . . 1.370(5) y
C7 C8 . . 1.435(5) y
C7 C16 . . 1.487(6) y
C8 C9 . . 1.355(6) y
C8 C19 . . 1.493(6) y
C10 C11 . . 1.418(5) y
C10 H10 . . 0.95 ?
C11 C12 . . 1.380(5) y
C12 C13 . . 1.405(6) y
C12 H12 . . 0.95 ?
C13 C14 . . 1.345(6) y
C13 H13 . . 0.95 ?
C14 H14 . . 0.95 ?
C15 H15a . . 0.98 ?
C15 H15b . . 0.98 ?
C15 H15c . . 0.98 ?
C17 C18 . . 1.500(6) y
C17 H17a . . 0.99 ?
C17 H17b . . 0.99 ?
C18 H18a . . 0.98 ?
C18 H18b . . 0.98 ?
C18 H18c . . 0.98 ?
C20 C21 . . 1.505(6) y
C20 H20a . . 0.99 ?
C20 H20b . . 0.99 ?
C21 H21a . . 0.98 ?
C21 H21b . . 0.98 ?
C21 H21c . . 0.98 ?

loop_
_geom_torsion_atom_site_label_1
_geom_torsion_atom_site_label_2
_geom_torsion_atom_site_label_3
_geom_torsion_atom_site_label_4
_geom_torsion_site_symmetry_1
_geom_torsion_site_symmetry_2
_geom_torsion_site_symmetry_3
_geom_torsion_site_symmetry_4
_geom_torsion
_geom_torsion_publ_flag
C4 O1 C1 C2 . . . . -0.3(4) y
O1 C1 C2 C3 . . . . 0.2(5) y
C1 C2 C3 C4 . . . . -0.1(5) y
C2 C3 C4 O1 . . . . -0.1(4) y
C2 C3 C4 C5 . . . . -178.1(4) y
C1 O1 C4 C3 . . . . 0.2(4) y
C1 O1 C4 C5 . . . . 178.6(3) y
C6 N1 C5 C4 . . . . 177.2(3) y
C3 C4 C5 N1 . . . . 174.3(4) y
O1 C4 C5 N1 . . . . -3.7(6) y
C5 N1 C6 C7 . . . . 168.8(4) y
C5 N1 C6 S1 . . . . -14.0(5) y
C9 S1 C6 C7 . . . . -0.1(3) y
C9 S1 C6 N1 . . . . -177.7(3) y
N1 C6 C7 C8 . . . . 176.6(4) y
S1 C6 C7 C8 . . . . -0.8(4) y
N1 C6 C7 C16 . . . . 1.4(7) y
S1 C6 C7 C16 . . . . -176.1(3) y
C6 C7 C8 C9 . . . . 1.6(5) y
C16 C7 C8 C9 . . . . 177.2(4) y
C6 C7 C8 C19 . . . . 173.5(4) y
C16 C7 C8 C19 . . . . -10.9(6) y
C7 C8 C9 N2 . . . . 176.1(4) y
C19 C8 C9 N2 . . . . 4.2(6) y
C7 C8 C9 S1 . . . . -1.7(4) y
C19 C8 C9 S1 . . . . -173.6(3) y
C10 N2 C9 C8 . . . . -168.7(4) y
C10 N2 C9 S1 . . . . 8.8(5) y
C6 S1 C9 C8 . . . . 1.0(3) y
C6 S1 C9 N2 . . . . -176.7(3) y
C9 N2 C10 C11 . . . . -179.8(4) y
C14 N3 C11 C12 . . . . 0.1(4) y
C15 N3 C11 C12 . . . . -172.0(4) y
C14 N3 C11 C10 . . . . -176.7(4) y
C15 N3 C11 C10 . . . . 11.3(7) y
N2 C10 C11 N3 . . . . 4.7(6) y
N2 C10 C11 C12 . . . . -171.5(4) y
N3 C11 C12 C13 . . . . -0.7(5) y
C10 C11 C12 C13 . . . . 176.0(4) y
C11 C12 C13 C14 . . . . 1.1(5) y
C12 C13 C14 N3 . . . . -1.1(5) y
C11 N3 C14 C13 . . . . 0.6(5) y
C15 N3 C14 C13 . . . . 173.3(4) y
C17 O3 C16 O2 . . . . -1.7(6) y
C17 O3 C16 C7 . . . . 178.7(3) y
C6 C7 C16 O2 . . . . 140.0(4) y
C8 C7 C16 O2 . . . . -34.9(6) y
C6 C7 C16 O3 . . . . -40.4(6) y
C8 C7 C16 O3 . . . . 144.7(4) y
C16 O3 C17 C18 . . . . 179.0(3) y
C20 O5 C19 O4 . . . . -4.4(6) y
C20 O5 C19 C8 . . . . 174.3(3) y
C9 C8 C19 O4 . . . . 120.9(5) y
C7 C8 C19 O4 . . . . -50.2(6) y
C9 C8 C19 O5 . . . . -57.7(5) y
C7 C8 C19 O5 . . . . 131.1(4) y
C19 O5 C20 C21 . . . . 178.6(3) y

loop_
_cod_related_entry_id
_cod_related_entry_database
_cod_related_entry_code
1 ChemSpider 30658672
